data_7218541
loop_
_publ_author_name
'Babu Nanubolu, Jagadeesh'
'Sridhar, Balasubramanian'
'Ravikumar, Krishnan'

_publ_section_title
;
 Understanding the amino &#x2194; imino tautomeric preference in
 (imidazole)imidazolidine-N-aryl(alkyl) systems: a case study of
 moxonidine drug and insights from the Cambridge structural database (CSD)
;
_journal_issue 46
_journal_name_full CrystEngComm
_journal_page_first 10602
_journal_paper_doi 10.1039/C4CE01541J
_journal_volume 16
_journal_year 2014
_chemical_formula_moiety 'C9 H13 Cl N5 O, Cl, H2 O'
_chemical_formula_sum 'C9 H15 Cl2 N5 O2'
_chemical_formula_weight 296.16
_chemical_name_common 'Moxonidine hydrochloride monohydrate'
_chemical_name_systematic 'Moxonidine hydrochloride monohydrate'
_space_group_IT_number 61
_symmetry_cell_setting orthorhombic
_symmetry_space_group_name_Hall '-P 2ac 2ab'
_symmetry_space_group_name_H-M 'P b c a'
_atom_sites_solution_hydrogens geom
_atom_sites_solution_primary direct
_atom_sites_solution_secondary difmap
_audit_creation_method SHELXL-97
_cell_angle_alpha 90.00
_cell_angle_beta 90.00
_cell_angle_gamma 90.00
_cell_formula_units_Z 8
_cell_length_a 8.5413(10)
_cell_length_b 13.2793(15)
_cell_length_c 24.376(3)
_cell_measurement_reflns_used 7923
_cell_measurement_temperature 294(2)
_cell_measurement_theta_max 27.90
_cell_measurement_theta_min 2.84
_cell_volume 2764.8(6)
_computing_cell_refinement 'Bruker SMART'
_computing_data_collection 'Bruker SMART'
_computing_data_reduction 'Bruker SAINT'
_computing_molecular_graphics 'Bruker SHELXTL'
_computing_publication_material 'Bruker SHELXTL'
_computing_structure_refinement 'SHELXL-97 (Sheldrick, 1997)'
_computing_structure_solution 'SHELXS-97 (Sheldrick, 1990)'
_diffrn_ambient_temperature 294(2)
_diffrn_measured_fraction_theta_full 1.000
_diffrn_measured_fraction_theta_max 1.000
_diffrn_measurement_device_type 'CCD area detector'
_diffrn_measurement_method 'phi and omega scans'
_diffrn_radiation_monochromator graphite
_diffrn_radiation_source 'fine-focus sealed tube'
_diffrn_radiation_type MoK\a
_diffrn_radiation_wavelength 0.71073
_diffrn_reflns_av_R_equivalents 0.0291
_diffrn_reflns_av_sigmaI/netI 0.0147
_diffrn_reflns_limit_h_max 10
_diffrn_reflns_limit_h_min -10
_diffrn_reflns_limit_k_max 16
_diffrn_reflns_limit_k_min -16
_diffrn_reflns_limit_l_max 30
_diffrn_reflns_limit_l_min -30
_diffrn_reflns_number 27121
_diffrn_reflns_theta_full 26.25
_diffrn_reflns_theta_max 26.25
_diffrn_reflns_theta_min 1.67
_exptl_absorpt_coefficient_mu 0.472
_exptl_absorpt_correction_T_max 0.972
_exptl_absorpt_correction_T_min 0.945
_exptl_absorpt_correction_type multi-scan
_exptl_absorpt_process_details 'Bruker AXS SADABS program'
_exptl_crystal_colour colourless
_exptl_crystal_density_diffrn 1.423
_exptl_crystal_density_method 'not measured'
_exptl_crystal_description needle
_exptl_crystal_F_000 1232
_exptl_crystal_size_max 0.49
_exptl_crystal_size_mid 0.10
_exptl_crystal_size_min 0.06
_refine_diff_density_max 0.319
_refine_diff_density_min -0.127
_refine_diff_density_rms 0.058
_refine_ls_extinction_method none
_refine_ls_goodness_of_fit_ref 1.166
_refine_ls_hydrogen_treatment mixed
_refine_ls_matrix_type full
_refine_ls_number_parameters 185
_refine_ls_number_reflns 2795
_refine_ls_number_restraints 2
_refine_ls_restrained_S_all 1.166
_refine_ls_R_factor_all 0.0614
_refine_ls_R_factor_gt 0.0535
_refine_ls_shift/su_max 0.001
_refine_ls_shift/su_mean 0.000
_refine_ls_structure_factor_coef Fsqd
_refine_ls_weighting_details 'calc w=1/[\s^2^(Fo^2^)+(0.0650P)^2^+0.9507P] where P=(Fo^2^+2Fc^2^)/3'
_refine_ls_weighting_scheme calc
_refine_ls_wR_factor_gt 0.1293
_refine_ls_wR_factor_ref 0.1346
_reflns_number_gt 2428
_reflns_number_total 2795
_reflns_threshold_expression >2sigma(I)
_cod_data_source_file c4ce01541j2.cif
_cod_data_source_block at87m
_cod_depositor_comments
;
The following automatic conversions were performed:

'_symmetry_cell_setting' value 'Orthorhombic' changed to
'orthorhombic' according to
/usr/data/users/saulius/crontab/automatic-downloads/rss-feeds/RSC/lib/dictionaries/cif_core.dic
dictionary named 'cif_core.dic' version 2.4.2 from 2011-04-26.

Automatic conversion script
Id: cif_fix_values 2827 2014-09-09 07:05:25Z andrius 

 Adding full bibliography for 7218540--7218541.cif.
;
_cod_original_cell_volume 2764.8(5)
_cod_original_sg_symbol_H-M 'Pbca '
_cod_database_code 7218541

loop_
_symmetry_equiv_pos_as_xyz
'x, y, z'
'-x+1/2, -y, z+1/2'
'-x, y+1/2, -z+1/2'
'x+1/2, -y+1/2, -z'
'-x, -y, -z'
'x-1/2, y, -z-1/2'
'x, -y-1/2, z-1/2'
'-x-1/2, y-1/2, z'

loop_
_atom_site_label
_atom_site_type_symbol
_atom_site_fract_x
_atom_site_fract_y
_atom_site_fract_z
_atom_site_U_iso_or_equiv
_atom_site_adp_type
_atom_site_occupancy
_atom_site_symmetry_multiplicity
_atom_site_calc_flag
_atom_site_refinement_flags
C1 C 0.5795(3) 0.30023(16) 0.34907(8) 0.0439(5) Uani 1 1 d .
C2 C 0.5806(3) 0.29476(16) 0.25672(9) 0.0470(5) Uani 1 1 d .
C3 C 0.7081(3) 0.42164(17) 0.29766(9) 0.0490(5) Uani 1 1 d .
C4 C 0.6698(2) 0.38739(16) 0.34861(9) 0.0447(5) Uani 1 1 d .
C5 C 0.4417(4) 0.1769(2) 0.39949(12) 0.0762(8) Uani 1 1 d .
H5A H 0.3417 0.1934 0.3840 0.114 Uiso 1 1 calc R
H5B H 0.4282 0.1558 0.4369 0.114 Uiso 1 1 calc R
H5C H 0.4886 0.1233 0.3788 0.114 Uiso 1 1 calc R
C6 C 0.5338(4) 0.2412(2) 0.20528(10) 0.0665(7) Uani 1 1 d .
H6A H 0.5231 0.2890 0.1760 0.100 Uiso 1 1 calc R
H6B H 0.4357 0.2075 0.2110 0.100 Uiso 1 1 calc R
H6C H 0.6126 0.1926 0.1958 0.100 Uiso 1 1 calc R
C7 C 0.6534(2) 0.51004(16) 0.42062(9) 0.0439(5) Uani 1 1 d .
C8 C 0.6160(3) 0.6421(2) 0.47802(12) 0.0695(7) Uani 1 1 d .
H8A H 0.6682 0.7049 0.4691 0.083 Uiso 1 1 calc R
H8B H 0.5906 0.6415 0.5168 0.083 Uiso 1 1 calc R
C9 C 0.4700(3) 0.6268(2) 0.44285(11) 0.0649(7) Uani 1 1 d .
H12A H 0.3822 0.6039 0.4648 0.078 Uiso 1 1 calc R
H12B H 0.4410 0.6883 0.4240 0.078 Uiso 1 1 calc R
Cl1 Cl 0.82030(10) 0.52863(6) 0.29127(3) 0.0802(3) Uani 1 1 d .
N1 N 0.5344(2) 0.25423(13) 0.30382(7) 0.0463(4) Uani 1 1 d .
N2 N 0.6655(2) 0.37737(14) 0.25141(8) 0.0521(5) Uani 1 1 d .
N3 N 0.7233(3) 0.43261(16) 0.39728(8) 0.0531(5) Uani 1 1 d .
H3N H 0.812(4) 0.418(2) 0.4093(11) 0.062(8) Uiso 1 1 d .
N4 N 0.7106(3) 0.55663(17) 0.46325(9) 0.0595(5) Uani 1 1 d D
H4N H 0.801(2) 0.5446(19) 0.4748(10) 0.056(7) Uiso 1 1 d D
N5 N 0.5204(2) 0.54985(16) 0.40451(8) 0.0541(5) Uani 1 1 d D
H5N H 0.459(3) 0.5183(18) 0.3839(10) 0.058(7) Uiso 1 1 d D
O1 O 0.5411(2) 0.26344(13) 0.39781(6) 0.0582(4) Uani 1 1 d .
Cl2 Cl 1.04355(8) 0.39276(5) 0.44452(3) 0.0625(2) Uani 1 1 d .
O1W O 0.2782(3) 0.4563(3) 0.35277(12) 0.1004(10) Uani 1 1 d .
H1W H 0.251(4) 0.442(3) 0.3227(14) 0.083(10) Uiso 1 1 d .
H2W H 0.217(5) 0.444(3) 0.3734(17) 0.100(15) Uiso 1 1 d .

loop_
_atom_site_aniso_label
_atom_site_aniso_U_11
_atom_site_aniso_U_22
_atom_site_aniso_U_33
_atom_site_aniso_U_23
_atom_site_aniso_U_13
_atom_site_aniso_U_12
C1 0.0446(11) 0.0460(12) 0.0411(11) 0.0007(9) 0.0028(9) 0.0068(9)
C2 0.0543(12) 0.0456(11) 0.0411(11) -0.0032(9) 0.0008(9) 0.0077(10)
C3 0.0508(12) 0.0418(12) 0.0543(13) 0.0007(9) 0.0011(10) -0.0002(9)
C4 0.0432(11) 0.0451(12) 0.0457(12) -0.0045(9) -0.0034(9) 0.0056(9)
C5 0.087(2) 0.0792(19) 0.0628(16) 0.0120(14) 0.0154(15) -0.0207(16)
C6 0.092(2) 0.0622(15) 0.0459(14) -0.0101(11) -0.0029(13) -0.0019(14)
C7 0.0444(11) 0.0469(11) 0.0405(11) 0.0003(9) -0.0057(9) -0.0047(9)
C8 0.0782(18) 0.0675(16) 0.0630(16) -0.0215(13) -0.0171(14) 0.0045(14)
C9 0.0663(17) 0.0628(16) 0.0656(17) -0.0155(12) -0.0086(12) 0.0124(13)
Cl1 0.0921(6) 0.0620(4) 0.0865(5) 0.0044(3) 0.0045(4) -0.0289(4)
N1 0.0517(11) 0.0432(10) 0.0440(10) -0.0034(8) 0.0018(8) -0.0005(8)
N2 0.0645(12) 0.0490(11) 0.0430(10) 0.0021(8) 0.0055(9) 0.0007(9)
N3 0.0477(11) 0.0573(12) 0.0542(11) -0.0104(9) -0.0158(9) 0.0071(9)
N4 0.0560(13) 0.0669(13) 0.0556(12) -0.0152(10) -0.0198(10) 0.0053(10)
N5 0.0492(11) 0.0579(12) 0.0552(12) -0.0156(10) -0.0159(9) 0.0055(9)
O1 0.0695(11) 0.0646(10) 0.0405(9) 0.0024(7) 0.0045(7) -0.0068(8)
Cl2 0.0590(4) 0.0700(4) 0.0583(4) -0.0116(3) -0.0207(3) 0.0094(3)
O1W 0.0681(15) 0.170(3) 0.0633(14) -0.0367(16) -0.0073(12) -0.0373(16)

loop_
_atom_type_symbol
_atom_type_description
_atom_type_scat_dispersion_real
_atom_type_scat_dispersion_imag
_atom_type_scat_source
C C 0.0033 0.0016 'International Tables Vol C Tables 4.2.6.8 and 6.1.1.4'
H H 0.0000 0.0000 'International Tables Vol C Tables 4.2.6.8 and 6.1.1.4'
N N 0.0061 0.0033 'International Tables Vol C Tables 4.2.6.8 and 6.1.1.4'
O O 0.0106 0.0060 'International Tables Vol C Tables 4.2.6.8 and 6.1.1.4'
Cl Cl 0.1484 0.1585 'International Tables Vol C Tables 4.2.6.8 and 6.1.1.4'

loop_
_geom_angle_atom_site_label_1
_geom_angle_atom_site_label_2
_geom_angle_atom_site_label_3
_geom_angle
N1 C1 O1 120.4(2)
N1 C1 C4 122.73(19)
O1 C1 C4 116.82(19)
N2 C2 N1 125.7(2)
N2 C2 C6 117.4(2)
N1 C2 C6 116.9(2)
N2 C3 C4 124.3(2)
N2 C3 Cl1 116.28(17)
C4 C3 Cl1 119.45(18)
C3 C4 C1 114.71(19)
C3 C4 N3 123.3(2)
C1 C4 N3 121.9(2)
O1 C5 H5A 109.5
O1 C5 H5B 109.5
H5A C5 H5B 109.5
O1 C5 H5C 109.5
H5A C5 H5C 109.5
H5B C5 H5C 109.5
C2 C6 H6A 109.5
C2 C6 H6B 109.5
H6A C6 H6B 109.5
C2 C6 H6C 109.5
H6A C6 H6C 109.5
H6B C6 H6C 109.5
N4 C7 N5 111.8(2)
N4 C7 N3 123.0(2)
N5 C7 N3 125.2(2)
N4 C8 C9 102.3(2)
N4 C8 H8A 111.3
C9 C8 H8A 111.3
N4 C8 H8B 111.3
C9 C8 H8B 111.3
H8A C8 H8B 109.2
N5 C9 C8 102.3(2)
N5 C9 H12A 111.3
C8 C9 H12A 111.3
N5 C9 H12B 111.3
C8 C9 H12B 111.3
H12A C9 H12B 109.2
C1 N1 C2 116.67(19)
C2 N2 C3 115.86(19)
C7 N3 C4 123.4(2)
C7 N3 H3N 116.2(19)
C4 N3 H3N 119.3(19)
C7 N4 C8 111.3(2)
C7 N4 H4N 121.6(19)
C8 N4 H4N 125.7(18)
C7 N5 C9 110.3(2)
C7 N5 H5N 121.3(18)
C9 N5 H5N 123.5(18)
C1 O1 C5 117.97(19)
H1W O1W H2W 111(4)

loop_
_geom_bond_atom_site_label_1
_geom_bond_atom_site_label_2
_geom_bond_distance
C1 N1 1.318(3)
C1 O1 1.326(3)
C1 C4 1.391(3)
C2 N2 1.322(3)
C2 N1 1.328(3)
C2 C6 1.496(3)
C3 N2 1.322(3)
C3 C4 1.362(3)
C3 Cl1 1.721(2)
C4 N3 1.406(3)
C5 O1 1.429(3)
C5 H5A 0.9600
C5 H5B 0.9600
C5 H5C 0.9600
C6 H6A 0.9600
C6 H6B 0.9600
C6 H6C 0.9600
C7 N4 1.305(3)
C7 N5 1.313(3)
C7 N3 1.318(3)
C8 N4 1.439(4)
C8 C9 1.527(4)
C8 H8A 0.9700
C8 H8B 0.9700
C9 N5 1.450(3)
C9 H12A 0.9700
C9 H12B 0.9700
N3 H3N 0.84(3)
N4 H4N 0.834(17)
N5 H5N 0.838(17)
O1W H1W 0.79(3)
O1W H2W 0.75(4)

loop_
_geom_hbond_atom_site_label_D
_geom_hbond_atom_site_label_H
_geom_hbond_atom_site_label_A
_geom_hbond_distance_DH
_geom_hbond_distance_HA
_geom_hbond_distance_DA
_geom_hbond_angle_DHA
_geom_hbond_site_symmetry_A
N3 H3N Cl2 0.84(3) 2.18(3) 3.015(2) 175(3) .
N4 H4N Cl2 0.834(17) 2.52(2) 3.149(2) 134(2) 5_766
N5 H5N O1W 0.838(17) 1.907(19) 2.722(3) 164(3) .
O1W H1W N2 0.79(3) 2.13(4) 2.911(3) 170(3) 6_556
O1W H2W Cl2 0.75(4) 2.38(4) 3.120(3) 173(4) 1_455

loop_
_geom_torsion_atom_site_label_1
_geom_torsion_atom_site_label_2
_geom_torsion_atom_site_label_3
_geom_torsion_atom_site_label_4
_geom_torsion
N2 C3 C4 C1 -0.3(3)
Cl1 C3 C4 C1 -179.71(16)
N2 C3 C4 N3 176.5(2)
Cl1 C3 C4 N3 -2.9(3)
N1 C1 C4 C3 0.1(3)
O1 C1 C4 C3 179.2(2)
N1 C1 C4 N3 -176.8(2)
O1 C1 C4 N3 2.3(3)
N4 C8 C9 N5 -13.2(3)
O1 C1 N1 C2 -178.62(19)
C4 C1 N1 C2 0.5(3)
N2 C2 N1 C1 -0.9(3)
C6 C2 N1 C1 178.2(2)
N1 C2 N2 C3 0.7(3)
C6 C2 N2 C3 -178.5(2)
C4 C3 N2 C2 0.0(3)
Cl1 C3 N2 C2 179.40(17)
N4 C7 N3 C4 -174.3(2)
N5 C7 N3 C4 5.6(4)
C3 C4 N3 C7 85.0(3)
C1 C4 N3 C7 -98.4(3)
N5 C7 N4 C8 -3.6(3)
N3 C7 N4 C8 176.3(2)
C9 C8 N4 C7 10.9(3)
N4 C7 N5 C9 -6.1(3)
N3 C7 N5 C9 174.0(2)
C8 C9 N5 C7 12.3(3)
N1 C1 O1 C5 -3.9(3)
C4 C1 O1 C5 176.9(2)
